data_2004564
loop_
_publ_author_name
'Yu, P.'
'Zhuang, B.'
'Huang, L.'
'Pan, B.'

_publ_section_title
;
 Tetraethylammonium
 Tris(pyridine-2-thiolato-<i>S</i>,<i>N</i>)cobalt(II),
 (Et~4~N)[Co(2-S-C~5~H~4~N)~3~]
;
_journal_issue 3
_journal_name_full 'Acta Crystallographica Section C'
_journal_page_first 630
_journal_page_last 632
_journal_paper_doi 10.1107/S0108270195010596
_journal_volume 52
_journal_year 1996
_chemical_formula_iupac '(C8 H20 N1)[Co (C5 H4 N1 S1)3]'
_chemical_formula_sum 'C23 H32 Co N4 S3'
_chemical_formula_weight 519.66
_space_group_IT_number 14
_symmetry_cell_setting monoclinic
_symmetry_space_group_name_Hall '-P 2ybc'
_symmetry_space_group_name_H-M 'P 1 21/c 1'
_atom_type_scat_source 'Cromer & Waber (1974) and IntTabIV'
_cell_angle_alpha 90
_cell_angle_beta 104.77(2)
_cell_angle_gamma 90
_cell_formula_units_Z 4
_cell_length_a 15.223(6)
_cell_length_b 9.321(3)
_cell_length_c 18.792(6)
_cell_measurement_reflns_used 20
_cell_measurement_temperature 260
_cell_measurement_theta_max 10
_cell_measurement_theta_min 5
_cell_volume 2578.4(16)
_diffrn_measurement_device MSC/Rigaku
_diffrn_measurement_method \w/2\q
_diffrn_radiation_type MoK\a
_diffrn_radiation_wavelength 0.71069
_diffrn_reflns_av_R_equivalents 0.019
_diffrn_reflns_limit_h_max 18
_diffrn_reflns_limit_h_min 0
_diffrn_reflns_limit_k_max 11
_diffrn_reflns_limit_k_min 0
_diffrn_reflns_limit_l_max 21
_diffrn_reflns_limit_l_min -22
_diffrn_reflns_number 5036
_diffrn_reflns_theta_max 25
_diffrn_standards_decay_% 0.8
_diffrn_standards_interval_count 250
_diffrn_standards_number 3
_exptl_absorpt_coefficient_mu 0.91
_exptl_absorpt_correction_T_max 1.00
_exptl_absorpt_correction_T_min 0.92
_exptl_absorpt_correction_type 'empirical via \y scans'
_exptl_crystal_colour brown
_exptl_crystal_density_diffrn 1.34
_exptl_crystal_description plate
_exptl_crystal_size_max 0.40
_exptl_crystal_size_mid 0.30
_exptl_crystal_size_min 0.30
_refine_diff_density_max 0.35(7)
_refine_diff_density_min -0.10(7)
_refine_ls_extinction_method none
_refine_ls_goodness_of_fit_obs 1.43
_refine_ls_hydrogen_treatment noref
_refine_ls_number_parameters 280
_refine_ls_number_reflns 4840
_refine_ls_R_factor_obs 0.038
_refine_ls_shift/esd_max 0.16
_refine_ls_structure_factor_coef F
_refine_ls_weighting_details 'w = 1/[\s^2^(F~o~^2^) + (0.020F~o~)^2^ + 1.0]'
_refine_ls_weighting_scheme calc
_refine_ls_wR_factor_obs 0.054
_reflns_number_observed 3290
_reflns_number_total 4840
_reflns_observed_criterion I>3.0\s(I)
_cod_data_source_file as1185.cif
_cod_data_source_block as1185a
_cod_depositor_comments
;
The following automatic conversions were performed:

'_refine_ls_weighting_scheme' value 'w = 1/[\s^2^(F~o~^2^) +
(0.020F~o~)^2^ + 1.0]' was changed to 'calc'. New tag
'_refine_ls_weighting_details' was created. The value of the new tag
was set to 'w = 1/[\s^2^(F~o~^2^) + (0.020F~o~)^2^ + 1.0]'.

Automatic conversion script
Id: cif_fix_values 3143 2015-03-26 13:38:13Z robertas 
;
_cod_original_cell_volume 2578.4
_cod_database_code 2004564

loop_
_symmetry_equiv_pos_as_xyz
x,y,z
x,1/2-y,1/2+z
-x,-y,-z
-x,1/2+y,1/2-z

loop_
_atom_site_label
_atom_site_fract_x
_atom_site_fract_y
_atom_site_fract_z
_atom_site_B_iso_or_equiv
Co 0.74957(3) 0.05791(6) 0.14480(3) 2.97(1)
S(1) 0.83261(7) -0.1416(1) 0.09395(6) 3.68(2)
S(2) 0.77890(9) -0.0345(1) 0.27662(6) 4.53(3)
S(3) 0.71880(7) 0.2598(1) 0.04728(6) 3.72(2)
N(1) 0.6626(2) -0.1017(3) 0.0877(2) 2.96(7)
N(2) 0.6542(2) 0.1346(4) 0.2018(2) 3.51(7)
N(3) 0.8509(2) 0.2155(3) 0.1628(2) 2.90(7)
N(4) 0.8007(2) 0.5094(3) 0.3570(2) 2.80(6)
C(11) 0.7201(3) -0.1947(4) 0.0674(2) 2.79(8)
C(12) 0.6864(3) -0.3189(4) 0.0287(2) 3.81(9)
C(13) 0.5951(3) -0.3451(5) 0.0106(3) 4.5(1)
C(14) 0.5369(3) -0.2483(6) 0.0293(2) 4.4(1)
C(15) 0.5729(3) -0.1279(5) 0.0685(2) 3.92(9)
C(21) 0.6833(3) 0.0676(5) 0.2685(2) 3.76(9)
C(22) 0.6351(4) 0.0894(6) 0.3219(3) 5.7(1)
C(23) 0.5600(3) 0.1759(7) 0.3064(3) 6.8(1)
C(24) 0.5311(3) 0.2412(7) 0.2393(3) 6.4(1)
C(25) 0.5802(3) 0.2192(5) 0.1884(3) 4.7(1)
C(31) 0.8226(2) 0.3056(4) 0.1050(2) 2.92(8)
C(32) 0.8771(3) 0.4225(5) 0.0966(3) 4.3(1)
C(33) 0.9567(3) 0.4468(5) 0.1489(3) 4.8(1)
C(34) 0.9841(3) 0.3563(5) 0.2084(3) 4.3(1)
C(35) 0.9299(3) 0.2415(5) 0.2127(2) 3.52(9)
C(41) 0.8245(3) 0.3892(5) 0.4128(2) 3.56(9)
C(42) 0.8948(3) 0.2836(5) 0.4022(3) 4.9(1)
C(43) 0.7365(3) 0.6111(5) 0.3813(2) 3.70(9)
C(44) 0.6479(3) 0.5461(6) 0.3858(3) 4.8(1)
C(45) 0.7563(3) 0.4456(5) 0.2819(2) 3.62(9)
C(46) 0.7211(4) 0.5511(6) 0.2206(2) 5.1(1)
C(47) 0.8844(3) 0.5924(5) 0.3519(2) 4.1(1)
C(48) 0.9413(3) 0.6495(6) 0.4232(3) 5.7(1)
H(12) 0.727 -0.385 0.015 4.9
H(13) 0.572 -0.431 -0.015 5.7
H(14) 0.473 -0.266 0.016 5.7
H(15) 0.533 -0.061 0.082 5.0
H(22) 0.655 0.043 0.369 7.3
H(23) 0.528 0.190 0.344 8.9
H(24) 0.479 0.300 0.228 8.4
H(25) 0.561 0.265 0.142 6.0
H(32) 0.859 0.484 0.054 5.4
H(33) 0.993 0.528 0.143 6.1
H(34) 1.039 0.374 0.244 5.6
H(35) 0.949 0.177 0.253 4.5
H(411) 0.770 0.337 0.411 4.5
H(412) 0.846 0.431 0.460 4.5
H(421) 0.904 0.213 0.440 6.3
H(422) 0.874 0.238 0.356 6.3
H(423) 0.950 0.332 0.405 6.3
H(431) 0.724 0.689 0.348 4.7
H(432) 0.766 0.647 0.429 4.7
H(441) 0.612 0.618 0.402 6.2
H(442) 0.616 0.512 0.339 6.2
H(443) 0.659 0.470 0.420 6.2
H(451) 0.707 0.388 0.287 4.6
H(452) 0.800 0.387 0.268 4.6
H(461) 0.695 0.500 0.176 6.5
H(462) 0.676 0.610 0.233 6.5
H(463) 0.770 0.609 0.214 6.5
H(471) 0.865 0.671 0.320 5.3
H(472) 0.922 0.531 0.332 5.3
H(481) 0.992 0.700 0.415 7.2
H(482) 0.906 0.713 0.444 7.2
H(483) 0.962 0.573 0.456 7.2

loop_
_geom_angle_atom_site_label_1
_geom_angle_atom_site_label_2
_geom_angle_atom_site_label_3
_geom_angle
_geom_angle_publ_flag
S(1) Co S(2) 97.82(4) yes
S(1) Co S(3) 106.32(4) yes
S(1) Co N(1) 66.54(9) yes
S(1) Co N(2) 153.1(2) yes
S(1) Co N(3) 98.98(9) yes
S(2) Co S(3) 152.75(5) yes
S(2) Co N(1) 100.90(10) yes
S(2) Co N(2) 66.4(2) yes
S(2) Co N(3) 98.00(10) yes
S(3) Co N(1) 100.20(10) yes
S(3) Co N(2) 95.1(2) yes
S(3) Co N(3) 66.20(10) yes
N(1) Co N(2) 94.20(10) yes
N(1) Co N(3) 157.50(10) yes
N(2) Co N(3) 104.50(10) yes
Co S(1) C(11) 76.70(10) yes
Co S(2) C(21) 78.0(2) yes
Co S(3) C(31) 76.30(10) yes
Co N(1) C(11) 103.2(2) yes
Co N(1) C(15) 137.2(3) yes
C(11) N(1) C(15) 119.6(4) yes
Co N(2) C(21) 101.8(3) yes
Co N(2) C(25) 138.3(3) yes
C(21) N(2) C(25) 119.9(4) yes
Co N(3) C(31) 103.6(3) yes
Co N(3) C(35) 136.9(3) yes
C(31) N(3) C(35) 119.5(4) yes
C(41) N(4) C(43) 108.2(4) yes
C(41) N(4) C(45) 108.9(13) yes
C(41) N(4) C(47) 111.4(3) yes
C(43) N(4) C(45) 110.9(3) yes
C(43) N(4) C(47) 108.5(3) yes
C(45) N(4) C(47) 108.9(4) yes
S(1) C(11) N(1) 113.5(3) yes
S(1) C(11) C(12) 126.4(3) yes
N(1) C(11) C(12) 120.0(4) yes
C(11) C(12) C(13) 119.6(4) yes
C(12) C(13) C(14) 120.1(4) yes
C(13) C(14) C(15) 118.5(4) yes
N(1) C(15) C(14) 122.1(4) yes
S(2) C(21) N(2) 113.8(4) yes
S(2) C(21) C(22) 127.3(4) yes
N(2) C(21) C(22) 119.0(5) yes
C(21) C(22) C(23) 119.7(5) yes
C(22) C(23) C(24) 120.9(6) yes
C(23) C(24) C(25) 118.1(6) yes
N(2) C(25) C(24) 122.4(5) yes
S(3) C(31) N(3) 113.8(3) yes
S(3) C(31) C(32) 126.5(4) yes
N(3) C(31) C(32) 119.8(4) yes
C(31) C(32) C(33) 119.3(4) yes
C(32) C(33) C(34) 120.7(4) yes
C(33) C(34) C(35) 117.7(4) yes
N(3) C(35) C(34) 123.1(4) yes
N(4) C(41) C(42) 116.4(4) yes
N(4) C(43) C(44) 115.0(4) yes
N(4) C(45) C(46) 116.2(4) yes
N(4) C(47) C(48) 115.5(4) yes
C(11) C(12) H(12) 120.4(5) no
C(13) C(12) H(12) 120.0(5) no
C(12) C(13) H(13) 119.7(5) no
C(14) C(13) H(13) 120.2(5) no
C(13) C(14) H(14) 120.0(5) no
C(15) C(14) H(14) 121.5(5) no
N(1) C(15) H(15) 119.4(5) no
C(14) C(15) H(15) 118.5(4) no
C(21) C(22) H(22) 119.8(6) no
C(23) C(22) H(22) 120.6(6) no
C(22) C(23) H(23) 118.5(8) no
C(24) C(23) H(23) 120.6(7) no
C(23) C(24) H(24) 120.9(6) no
C(25) C(24) H(24) 121.0(8) no
N(2) C(25) H(25) 118.7(5) no
C(24) C(25) H(25) 118.8(6) no
C(31) C(32) H(32) 120.0(5) no
C(33) C(32) H(32) 120.8(5) no
C(32) C(33) H(33) 118.6(5) no
C(34) C(33) H(33) 120.7(6) no
C(33) C(34) H(34) 120.4(6) no
C(35) C(34) H(34) 121.9(5) no
N(3) C(35) H(35) 118.6(4) no
C(34) C(35) H(35) 118.3(4) no
H(422) C(42) H(423) 110.1(5) no
N(4) C(43) H(431) 108.3(4) no
N(4) C(43) H(432) 108.0(4) no
C(44) C(43) H(431) 108.1(4) no
C(44) C(43) H(432) 108.0(5) no
H(431) C(43) H(432) 109.2(4) no
C(43) C(44) H(441) 109.2(5) no
C(43) C(44) H(442) 109.6(4) no
C(43) C(44) H(443) 109.4(4) no
H(441) C(44) H(442) 109.6(5) no
H(441) C(44) H(443) 109.0(5) no
H(442) C(44) H(443) 110.6(6) no
N(4) C(45) H(451) 107.9(4) no
N(4) C(45) H(452) 107.8(4) no
C(46) C(45) H(451) 107.6(4) no
C(46) C(45) H(452) 107.7(4) no
H(451) C(45) H(452) 109.5(4) no
C(45) C(46) H(461) 109.4(5) no
C(45) C(46) H(462) 109.7(4) no
C(45) C(46) H(463) 109.6(5) no
H(461) C(46) H(462) 109.3(5) no
H(461) C(46) H(463) 109.1(5) no
H(462) C(46) H(463) 109.7(5) no
N(4) C(47) H(471) 108.1(5) no
N(4) C(41) H(411) 107.9(4) no
N(4) C(41) H(412) 108.1(4) no
C(42) C(41) H(411) 107.5(4) no
C(42) C(41) H(412) 107.6(4) no
H(411) C(41) H(412) 109.2(4) no
C(41) C(42) H(421) 109.2(5) no
C(41) C(42) H(422) 109.6(4) no
C(41) C(42) H(423) 109.4(5) no
H(421) C(42) H(422) 109.4(5) no
H(421) C(42) H(423) 109.2(5) no
N(4) C(47) H(472) 108.0(5) no
C(48) C(47) H(471) 107.7(5) no
C(48) C(47) H(472) 107.5(5) no
H(471) C(47) H(472) 109.9(4) no
C(47) C(48) H(481) 109.8(5) no
C(47) C(48) H(482) 109.6(5) no
C(47) C(48) H(483) 109.9(5) no
H(481) C(48) H(482) 109.1(6) no
H(481) C(48) H(483) 109.5(6) no
H(482) C(48) H(483) 109.1(5) no

loop_
_geom_bond_atom_site_label_1
_geom_bond_atom_site_label_2
_geom_bond_distance
_geom_bond_publ_flag
Co S(1) 2.5660(10) yes
Co S(2) 2.5520(10) yes
Co S(3) 2.5850(10) yes
Co N(1) 2.096(3) yes
Co N(2) 2.135(3) yes
Co N(3) 2.094(3) yes
S(1) C(11) 1.730(4) yes
S(2) C(21) 1.713(5) yes
S(3) C(31) 1.727(4) yes
N(1) C(11) 1.354(5) yes
N(1) C(15) 1.342(5) yes
N(2) C(21) 1.369(6) yes
N(2) C(25) 1.345(6) yes
N(3) C(31) 1.354(5) yes
N(3) C(35) 1.345(5) yes
N(4) C(41) 1.515(5) yes
N(4) C(43) 1.514(5) yes
N(4) C(45) 1.520(6) yes
N(4) C(47) 1.514(5) yes
C(11) C(12) 1.394(6) yes
C(12) C(13) 1.366(7) yes
C(13) C(14) 1.371(7) yes
C(14) C(15) 1.377(7) yes
C(21) C(22) 1.401(6) yes
C(22) C(23) 1.367(9) yes
C(23) C(24) 1.368(8) yes
C(24) C(25) 1.372(7) yes
C(31) C(32) 1.401(6) yes
C(32) C(33) 1.370(7) yes
C(33) C(34) 1.378(7) yes
C(34) C(35) 1.367(6) yes
C(41) C(42) 1.503(6) yes
C(43) C(44) 1.501(7) yes
C(45) C(46) 1.506(7) yes
C(47) C(48) 1.495(7) yes
C(12) H(12) 0.953(4) no
C(13) H(13) 0.954(5) no
C(14) H(14) 0.951(4) no
C(15) H(15) 0.948(5) no
C(22) H(22) 0.962(6) no
C(23) H(23) 0.954(5) no
C(24) H(24) 0.950(6) no
C(25) H(25) 0.956(6) no
C(32) H(32) 0.961(5) no
C(33) H(33) 0.956(5) no
C(34) H(34) 0.944(4) no
C(35) H(35) 0.947(4) no
C(41) H(411) 0.951(4) no
C(41) H(412) 0.951(4) no
C(42) H(421) 0.956(5) no
C(42) H(422) 0.945(5) no
C(42) H(423) 0.948(6) no
C(43) H(431) 0.947(5) no
C(43) H(432) 0.955(4) no
C(44) H(441) 0.955(5) no
C(44) H(442) 0.944(6) no
C(44) H(443) 0.951(6) no
C(45) H(451) 0.950(4) no
C(45) H(452) 0.950(4) no
C(46) H(461) 0.955(5) no
C(46) H(462) 0.948(6) no
C(46) H(463) 0.950(6) no
C(47) H(471) 0.948(5) no
C(47) H(472) 0.947(5) no
C(48) H(481) 0.950(5) no
C(48) H(482) 0.955(6) no
C(48) H(483) 0.950(7) no
